data_2223527
loop_
_publ_author_name
'Zhang, Li'

_publ_section_title
;
 2-Cyanoanilinium dihydrogen phosphate
;
_journal_coeditor_code PV2201
_journal_issue 10
_journal_name_full 'Acta Crystallographica Section E'
_journal_page_first o2449
_journal_paper_doi 10.1107/S1600536809034898
_journal_volume 65
_journal_year 2009
_chemical_formula_iupac 'C7 H7 N2 +, H2 P O4 -'
_chemical_formula_moiety 'C7 H7 N2 +, H2 O4 P -'
_chemical_formula_sum 'C7 H9 N2 O4 P'
_chemical_formula_weight 216.13
_chemical_name_systematic
;
2-Cyanoanilinium dihydrogen phosphate
;
_space_group_IT_number 2
_symmetry_cell_setting triclinic
_symmetry_space_group_name_Hall '-P 1'
_symmetry_space_group_name_H-M 'P -1'
_atom_sites_solution_hydrogens geom
_atom_sites_solution_primary direct
_atom_sites_solution_secondary difmap
_audit_creation_method SHELXL-97
_cell_angle_alpha 117.20(2)
_cell_angle_beta 93.75(2)
_cell_angle_gamma 99.61(2)
_cell_formula_units_Z 2
_cell_length_a 6.1471(12)
_cell_length_b 9.3192(19)
_cell_length_c 9.3295(19)
_cell_measurement_reflns_used 1852
_cell_measurement_temperature 298(2)
_cell_measurement_theta_max 27.47
_cell_measurement_theta_min 3.41
_cell_volume 462.52(19)
_computing_cell_refinement 'CrystalClear (Rigaku, 2005)'
_computing_data_collection 'CrystalClear (Rigaku, 2005)'
_computing_data_reduction 'CrystalClear (Rigaku, 2005)'
_computing_molecular_graphics 'SHELXTL (Sheldrick, 2008)'
_computing_publication_material 'SHELXTL (Sheldrick, 2008)'
_computing_structure_refinement 'SHELXL97 (Sheldrick, 2008)'
_computing_structure_solution 'SHELXS97 (Sheldrick, 2008)'
_diffrn_ambient_temperature 298(2)
_diffrn_detector_area_resol_mean 13.6612
_diffrn_measured_fraction_theta_full 0.998
_diffrn_measured_fraction_theta_max 0.998
_diffrn_measurement_device_type 'Rigaku Mercury2'
_diffrn_measurement_method 'CCD profile fitting'
_diffrn_radiation_monochromator graphite
_diffrn_radiation_source 'fine-focus sealed tube'
_diffrn_radiation_type MoK\a
_diffrn_radiation_wavelength 0.71073
_diffrn_reflns_av_R_equivalents 0.0295
_diffrn_reflns_av_sigmaI/netI 0.0372
_diffrn_reflns_limit_h_max 7
_diffrn_reflns_limit_h_min -7
_diffrn_reflns_limit_k_max 12
_diffrn_reflns_limit_k_min -12
_diffrn_reflns_limit_l_max 12
_diffrn_reflns_limit_l_min -12
_diffrn_reflns_number 4831
_diffrn_reflns_theta_full 27.47
_diffrn_reflns_theta_max 27.47
_diffrn_reflns_theta_min 3.41
_exptl_absorpt_coefficient_mu 0.288
_exptl_absorpt_correction_T_max 1.00
_exptl_absorpt_correction_T_min 0.94
_exptl_absorpt_correction_type multi-scan
_exptl_absorpt_process_details '(CrystalClear; Rigaku, 2005)'
_exptl_crystal_colour colourless
_exptl_crystal_density_diffrn 1.552
_exptl_crystal_density_method 'not measured'
_exptl_crystal_description Block
_exptl_crystal_F_000 224
_exptl_crystal_size_max 0.30
_exptl_crystal_size_mid 0.25
_exptl_crystal_size_min 0.20
_refine_diff_density_max 0.326
_refine_diff_density_min -0.372
_refine_ls_extinction_coef 0.126(9)
_refine_ls_extinction_expression Fc^*^=kFc[1+0.001xFc^2^\l^3^/sin(2\q)]^-1/4^
_refine_ls_extinction_method 'SHELXL97 (Sheldrick, 2008)'
_refine_ls_goodness_of_fit_ref 1.080
_refine_ls_hydrogen_treatment constr
_refine_ls_matrix_type full
_refine_ls_number_parameters 129
_refine_ls_number_reflns 2110
_refine_ls_number_restraints 0
_refine_ls_restrained_S_all 1.080
_refine_ls_R_factor_all 0.0475
_refine_ls_R_factor_gt 0.0401
_refine_ls_shift/su_max 0.000
_refine_ls_shift/su_mean 0.000
_refine_ls_structure_factor_coef Fsqd
_refine_ls_weighting_details 'calc w=1/[\s^2^(Fo^2^)+(0.0436P)^2^+0.23P] where P=(Fo^2^+2Fc^2^)/3'
_refine_ls_weighting_scheme calc
_refine_ls_wR_factor_gt 0.0977
_refine_ls_wR_factor_ref 0.1019
_reflns_number_gt 1852
_reflns_number_total 2110
_reflns_threshold_expression I>2\s(I)
_cod_data_source_file pv2201.cif
_cod_data_source_block I
_cod_depositor_comments
;
The following automatic conversions were performed:
'_symmetry_cell_setting' value 'Triclinic' changed to 'triclinic'
according to '/home/saulius/struct/CIF-dictionaries/cif_core.dic'
dictionary named 'cif_core.dic' version 2.4.1 from 2010-06-29.

Automatic conversion script
Id: cif_fix_enum 1527 2010-12-29 10:47:43Z saulius 

The following automatic conversions were performed:

'_symmetry_cell_setting' value 'Triclinic' changed to 'triclinic'
according to /home/saulius/struct/CIF-dictionaries/cif_core.dic
dictionary named 'cif_core.dic' version 2.4.1 from 2010-06-29.

Automatic conversion script
Id: cif_fix_values 1715 2011-07-08 13:25:40Z adriana 
;
_cod_original_cell_volume 462.51(16)
_cod_database_code 2223527
_cod_database_fobs_code 2223527

loop_
_symmetry_equiv_pos_as_xyz
'x, y, z'
'-x, -y, -z'

loop_
_atom_site_type_symbol
_atom_site_label
_atom_site_fract_x
_atom_site_fract_y
_atom_site_fract_z
_atom_site_U_iso_or_equiv
_atom_site_adp_type
_atom_site_calc_flag
_atom_site_refinement_flags
_atom_site_occupancy
_atom_site_disorder_assembly
_atom_site_disorder_group
N N1 0.3606(3) 0.17867(19) 0.13975(19) 0.0252(3) Uani d . 1 . .
H H1A 0.4996 0.1956 0.1197 0.038 Uiso calc R 1 . .
H H1B 0.2813 0.2336 0.1078 0.038 Uiso calc R 1 . .
H H1C 0.2980 0.0710 0.0852 0.038 Uiso calc R 1 . .
C C2 0.5068(3) 0.1896(2) 0.3985(2) 0.0275(4) Uani d . 1 . .
C C1 0.3654(3) 0.2371(2) 0.3135(2) 0.0254(4) Uani d . 1 . .
N N2 0.7647(4) -0.0074(3) 0.2631(3) 0.0524(6) Uani d . 1 . .
C C7 0.6495(4) 0.0801(3) 0.3194(3) 0.0343(5) Uani d . 1 . .
C C3 0.5080(4) 0.2455(3) 0.5646(3) 0.0381(5) Uani d . 1 . .
H H3 0.6040 0.2152 0.6217 0.046 Uiso calc R 1 . .
C C6 0.2255(4) 0.3362(3) 0.3937(3) 0.0406(5) Uani d . 1 . .
H H6 0.1296 0.3674 0.3374 0.049 Uiso calc R 1 . .
C C5 0.2268(5) 0.3900(3) 0.5589(3) 0.0524(7) Uani d . 1 . .
H H5 0.1312 0.4571 0.6128 0.063 Uiso calc R 1 . .
C C4 0.3683(5) 0.3452(3) 0.6444(3) 0.0479(6) Uani d . 1 . .
H H4 0.3687 0.3824 0.7554 0.057 Uiso calc R 1 . .
P P1 0.87212(8) 0.26924(6) 0.96817(6) 0.02198(17) Uani d . 1 . .
O O4 1.1050(2) 0.36166(16) 1.05571(18) 0.0311(3) Uani d . 1 . .
O O3 0.8776(2) 0.16546(19) 0.77991(17) 0.0371(4) Uani d . 1 . .
H H3A 0.9862 0.1229 0.7672 0.056 Uiso calc R 1 . .
O O2 0.7151(2) 0.38600(16) 0.97509(17) 0.0294(3) Uani d . 1 . .
H H2A 0.7833 0.4620 0.9628 0.044 Uiso calc R 1 . .
O O1 0.7610(2) 0.15769(17) 1.02994(18) 0.0334(4) Uani d . 1 . .

loop_
_atom_site_aniso_label
_atom_site_aniso_U_11
_atom_site_aniso_U_22
_atom_site_aniso_U_33
_atom_site_aniso_U_12
_atom_site_aniso_U_13
_atom_site_aniso_U_23
N1 0.0267(8) 0.0251(8) 0.0264(8) 0.0079(6) 0.0025(6) 0.0141(6)
C2 0.0282(10) 0.0272(9) 0.0308(10) 0.0111(8) 0.0046(8) 0.0151(8)
C1 0.0274(10) 0.0233(9) 0.0269(10) 0.0076(7) 0.0031(7) 0.0128(8)
N2 0.0607(14) 0.0626(14) 0.0557(13) 0.0420(12) 0.0216(11) 0.0354(11)
C7 0.0382(11) 0.0409(12) 0.0354(11) 0.0170(10) 0.0054(9) 0.0252(10)
C3 0.0446(13) 0.0445(12) 0.0315(11) 0.0167(10) 0.0029(9) 0.0216(10)
C6 0.0442(13) 0.0484(13) 0.0360(12) 0.0294(11) 0.0081(10) 0.0192(10)
C5 0.0595(16) 0.0646(16) 0.0396(13) 0.0418(14) 0.0199(12) 0.0194(12)
C4 0.0612(16) 0.0555(15) 0.0277(11) 0.0264(13) 0.0098(10) 0.0156(10)
P1 0.0221(3) 0.0226(3) 0.0254(3) 0.00653(18) 0.00367(18) 0.0144(2)
O4 0.0277(7) 0.0282(7) 0.0405(8) 0.0032(6) -0.0050(6) 0.0213(6)
O3 0.0372(8) 0.0480(9) 0.0272(8) 0.0222(7) 0.0062(6) 0.0144(7)
O2 0.0253(7) 0.0276(7) 0.0427(8) 0.0101(5) 0.0087(6) 0.0211(6)
O1 0.0370(8) 0.0290(7) 0.0422(9) 0.0056(6) 0.0087(6) 0.0238(7)

loop_
_atom_type_symbol
_atom_type_description
_atom_type_scat_dispersion_real
_atom_type_scat_dispersion_imag
_atom_type_scat_source
C C 0.0033 0.0016 'International Tables Vol C Tables 4.2.6.8 and 6.1.1.4'
H H 0.0000 0.0000 'International Tables Vol C Tables 4.2.6.8 and 6.1.1.4'
N N 0.0061 0.0033 'International Tables Vol C Tables 4.2.6.8 and 6.1.1.4'
O O 0.0106 0.0060 'International Tables Vol C Tables 4.2.6.8 and 6.1.1.4'
P P 0.1023 0.0942 'International Tables Vol C Tables 4.2.6.8 and 6.1.1.4'

loop_
_geom_angle_atom_site_label_1
_geom_angle_atom_site_label_2
_geom_angle_atom_site_label_3
_geom_angle_site_symmetry_1
_geom_angle_site_symmetry_3
_geom_angle
_geom_angle_publ_flag
C1 N1 H1A . . 109.5 ?
C1 N1 H1B . . 109.5 ?
H1A N1 H1B . . 109.5 ?
C1 N1 H1C . . 109.5 ?
H1A N1 H1C . . 109.5 ?
H1B N1 H1C . . 109.5 ?
C3 C2 C1 . . 119.88(18) ?
C3 C2 C7 . . 118.03(18) ?
C1 C2 C7 . . 122.07(18) ?
C6 C1 C2 . . 119.67(19) ?
C6 C1 N1 . . 119.67(17) ?
C2 C1 N1 . . 120.64(16) ?
N2 C7 C2 . . 176.7(2) ?
C4 C3 C2 . . 120.2(2) ?
C4 C3 H3 . . 119.9 ?
C2 C3 H3 . . 119.9 ?
C1 C6 C5 . . 119.9(2) ?
C1 C6 H6 . . 120.1 ?
C5 C6 H6 . . 120.1 ?
C4 C5 C6 . . 120.8(2) ?
C4 C5 H5 . . 119.6 ?
C6 C5 H5 . . 119.6 ?
C3 C4 C5 . . 119.5(2) ?
C3 C4 H4 . . 120.2 ?
C5 C4 H4 . . 120.2 ?
O1 P1 O4 . . 113.96(8) ?
O1 P1 O2 . . 107.38(8) ?
O4 P1 O2 . . 112.70(8) ?
O1 P1 O3 . . 109.65(9) ?
O4 P1 O3 . . 109.18(9) ?
O2 P1 O3 . . 103.43(8) ?
P1 O3 H3A . . 109.5 ?
P1 O2 H2A . . 109.5 ?

loop_
_geom_bond_atom_site_label_1
_geom_bond_atom_site_label_2
_geom_bond_site_symmetry_2
_geom_bond_distance
_geom_bond_publ_flag
N1 C1 . 1.452(2) ?
N1 H1A . 0.8900 ?
N1 H1B . 0.8900 ?
N1 H1C . 0.8900 ?
C2 C3 . 1.390(3) ?
C2 C1 . 1.393(3) ?
C2 C7 . 1.431(3) ?
C1 C6 . 1.368(3) ?
N2 C7 . 1.137(3) ?
C3 C4 . 1.368(3) ?
C3 H3 . 0.9300 ?
C6 C5 . 1.384(3) ?
C6 H6 . 0.9300 ?
C5 C4 . 1.379(4) ?
C5 H5 . 0.9300 ?
C4 H4 . 0.9300 ?
P1 O1 . 1.4972(14) ?
P1 O4 . 1.5004(15) ?
P1 O2 . 1.5537(14) ?
P1 O3 . 1.5770(15) ?
O3 H3A . 0.8200 ?
O2 H2A . 0.8200 ?

loop_
_geom_hbond_atom_site_label_D
_geom_hbond_atom_site_label_H
_geom_hbond_atom_site_label_A
_geom_hbond_site_symmetry_A
_geom_hbond_distance_DH
_geom_hbond_distance_HA
_geom_hbond_distance_DA
_geom_hbond_angle_DHA
N1 H1B O4 1_454 0.89 1.93 2.819(2) 175.5
N1 H1C O1 2_656 0.89 1.85 2.723(2) 166.1
N1 H1A O1 1_554 0.89 1.87 2.730(2) 161.3
O3 H3A N2 2_756 0.82 1.98 2.797(2) 176.1
O2 H2A O4 2_767 0.82 1.76 2.574(2) 171.5

loop_
_geom_torsion_atom_site_label_1
_geom_torsion_atom_site_label_2
_geom_torsion_atom_site_label_3
_geom_torsion_atom_site_label_4
_geom_torsion_site_symmetry_1
_geom_torsion_site_symmetry_2
_geom_torsion_site_symmetry_3
_geom_torsion_site_symmetry_4
_geom_torsion
_geom_torsion_publ_flag
C3 C2 C1 C6 . . . . -1.2(3) ?
C7 C2 C1 C6 . . . . 177.2(2) ?
C3 C2 C1 N1 . . . . -179.47(18) ?
C7 C2 C1 N1 . . . . -1.1(3) ?
C1 C2 C3 C4 . . . . 0.9(3) ?
C7 C2 C3 C4 . . . . -177.5(2) ?
C2 C1 C6 C5 . . . . 0.6(4) ?
N1 C1 C6 C5 . . . . 178.9(2) ?
C1 C6 C5 C4 . . . . 0.2(4) ?
C2 C3 C4 C5 . . . . -0.2(4) ?
C6 C5 C4 C3 . . . . -0.4(4) ?

loop_
_cod_related_entry_id
_cod_related_entry_database
_cod_related_entry_code
1 ChemSpider 30655897
